data_7047704
loop_
_publ_author_name
'Qin, Yaru'
'Jing, Yu'
'Ge, Yu'
'Liu, Wei'
'Li, Yahong'
'Zhang, Yi-Quan'

_publ_section_title
;
 Enhanced energy barriers triggered by magnetic anisotropy modulation via
 tuning the functional groups on the bridging ligands in Dy<sub>2</sub>
 single-molecule magnets.
;
_journal_issue 42
_journal_name_full 'Dalton transactions (Cambridge, England : 2003)'
_journal_page_first 15197
_journal_page_last 15205
_journal_paper_doi 10.1039/c8dt03506g
_journal_volume 47
_journal_year 2018
_chemical_formula_moiety 'C32 H34 Dy2 N4 O14'
_chemical_formula_sum 'C32 H34 Dy2 N4 O14'
_chemical_formula_weight 1023.63
_space_group_crystal_system monoclinic
_space_group_IT_number 14
_space_group_name_Hall '-P 2ybc'
_space_group_name_H-M_alt 'P 1 21/c 1'
_symmetry_space_group_name_Hall '-P 2ybc'
_symmetry_space_group_name_H-M 'P 1 21/c 1'
_atom_sites_solution_hydrogens mixed
_atom_sites_solution_primary iterative
_audit_creation_date 2018-09-27
_audit_creation_method
;
Olex2 1.2
(compiled 2017.08.10 svn.r3458 for OlexSys, GUI svn.r5381)
;
_audit_update_record
;
2018-09-27 deposited with the CCDC.
2018-10-02 downloaded from the CCDC.
;
_cell_angle_alpha 90
_cell_angle_beta 96.623(5)
_cell_angle_gamma 90
_cell_formula_units_Z 4
_cell_length_a 16.996(2)
_cell_length_b 13.699(2)
_cell_length_c 15.727(2)
_cell_measurement_reflns_used 9056
_cell_measurement_temperature 120(2)
_cell_measurement_theta_max 27.48
_cell_measurement_theta_min 2.24
_cell_volume 3637.3(8)
_computing_molecular_graphics 'Olex2 (Dolomanov et al., 2009)'
_computing_publication_material 'Olex2 (Dolomanov et al., 2009)'
_computing_structure_refinement 'ShelXL (Sheldrick, 2015)'
_computing_structure_solution 'olex2.solve (Bourhis et al., 2015)'
_diffrn_ambient_temperature 119.99
_diffrn_measured_fraction_theta_full 0.994
_diffrn_measured_fraction_theta_max 0.994
_diffrn_measurement_device_type 'D8 VENTURE'
_diffrn_measurement_method 'phi and omega scans'
_diffrn_radiation_monochromator graphite
_diffrn_radiation_type MoK\a
_diffrn_radiation_wavelength 0.71073
_diffrn_reflns_av_R_equivalents 0.0736
_diffrn_reflns_av_unetI/netI 0.0612
_diffrn_reflns_Laue_measured_fraction_full 0.994
_diffrn_reflns_Laue_measured_fraction_max 0.994
_diffrn_reflns_limit_h_max 20
_diffrn_reflns_limit_h_min -18
_diffrn_reflns_limit_k_max 15
_diffrn_reflns_limit_k_min -16
_diffrn_reflns_limit_l_max 18
_diffrn_reflns_limit_l_min -18
_diffrn_reflns_number 29096
_diffrn_reflns_point_group_measured_fraction_full 0.994
_diffrn_reflns_point_group_measured_fraction_max 0.994
_diffrn_reflns_theta_full 24.997
_diffrn_reflns_theta_max 24.997
_diffrn_reflns_theta_min 2.608
_exptl_absorpt_coefficient_mu 4.148
_exptl_absorpt_correction_T_max 0.7456
_exptl_absorpt_correction_T_min 0.3961
_exptl_absorpt_correction_type multi-scan
_exptl_absorpt_process_details
'SADABS-2016/2 (Bruker,2016/2) was used for absorption correction. wR2(int) was 0.1566 before and 0.0859 after correction. The Ratio of minimum to maximum transmission is 0.5312. The \l/2 correction factor is Not present.'
_exptl_crystal_colour 'clear light colourless'
_exptl_crystal_colour_lustre clear
_exptl_crystal_colour_modifier light
_exptl_crystal_colour_primary colourless
_exptl_crystal_density_diffrn 1.869
_exptl_crystal_description block
_exptl_crystal_F_000 1992
_exptl_crystal_size_max 0.32
_exptl_crystal_size_mid 0.28
_exptl_crystal_size_min 0.22
_refine_diff_density_max 1.126
_refine_diff_density_min -0.974
_refine_diff_density_rms 0.172
_refine_ls_extinction_coef 0.00065(6)
_refine_ls_extinction_expression Fc^*^=kFc[1+0.001xFc^2^\l^3^/sin(2\q)]^-1/4^
_refine_ls_extinction_method 'SHELXL-2018/3 (Sheldrick 2018)'
_refine_ls_goodness_of_fit_ref 1.149
_refine_ls_hydrogen_treatment mixed
_refine_ls_matrix_type full
_refine_ls_number_parameters 480
_refine_ls_number_reflns 6387
_refine_ls_number_restraints 554
_refine_ls_restrained_S_all 1.103
_refine_ls_R_factor_all 0.0573
_refine_ls_R_factor_gt 0.0437
_refine_ls_shift/su_max 0.001
_refine_ls_shift/su_mean 0.000
_refine_ls_structure_factor_coef Fsqd
_refine_ls_weighting_details 'w=1/[\s^2^(Fo^2^)+17.4546P] where P=(Fo^2^+2Fc^2^)/3'
_refine_ls_weighting_scheme calc
_refine_ls_wR_factor_gt 0.0739
_refine_ls_wR_factor_ref 0.0786
_reflns_Friedel_coverage 0.000
_reflns_number_gt 5392
_reflns_number_total 6387
_reflns_threshold_expression 'I > 2\s(I)'
_cod_data_source_file c8dt03506g2.cif
_cod_data_source_block 2
_cod_depositor_comments 'Adding full bibliography for 7047703--7047704.cif.'
_cod_original_cell_volume 3637.2(9)
_cod_database_code 7047704
_shelx_shelxl_version_number 2018/3
_shelx_space_group_comment
;
The symmetry employed for this shelxl refinement is uniquely defined
by the following loop, which should always be used as a source of
symmetry information in preference to the above space-group names.
They are only intended as comments.
;
_olex2_refinement_description
;
1. Fixed Uiso
 At 1.2 times of:
  All C(H) groups, All C(H,H) groups
 At 1.5 times of:
  All C(H,H,H) groups, All O(H) groups
2. Restrained distances
 O14-H14
 0.87 with sigma of 0.01
 O8-H8
 0.87 with sigma of 0.01
 C32-H14
 1.956713 with sigma of 0.02
 Dy2-H14
 2.9118 with sigma of 0.02
 C31-H8
 1.949719 with sigma of 0.02
 Dy1-H8
 2.963593 with sigma of 0.02
3. Rigid body (RIGU) restrains
 All non-hydrogen atoms
 with sigma for 1-2 distances of 0.004 and sigma for 1-3 distances of 0.004
4.a Secondary CH2 refined with riding coordinates:
 C23(H23A,H23B), C8(H8A,H8B)
4.b Aromatic/amide H refined with riding coordinates:
 C11(H11), C4(H4), C14(H14A), C6(H6), C13(H13), C24(H24), C12(H12), C26(H26),
 C29(H29), C5(H5), C9(H9), C21(H21), C27(H27), C28(H28), C20(H20), C19(H19)
4.c Idealised Me refined as rotating group:
 C3(H3A,H3B,H3C), C18(H18A,H18B,H18C), C31(H31A,H31B,H31C), C32(H32A,H32B,H32C)
;
_olex2_submission_special_instructions 'No special instructions were received'

loop_
_space_group_symop_operation_xyz
'x, y, z'
'-x, y+1/2, -z+1/2'
'-x, -y, -z'
'x, -y-1/2, z-1/2'

loop_
_atom_site_label
_atom_site_type_symbol
_atom_site_fract_x
_atom_site_fract_y
_atom_site_fract_z
_atom_site_U_iso_or_equiv
_atom_site_adp_type
_atom_site_occupancy
_atom_site_site_symmetry_order
_atom_site_calc_flag
_atom_site_refinement_flags_posn
_atom_site_refinement_flags_adp
Dy1 Dy 0.75204(2) 0.51492(2) 0.37877(2) 0.01194(10) Uani 1 1 d D U
Dy2 Dy 0.75458(2) 0.78697(2) 0.32036(2) 0.01053(10) Uani 1 1 d D U
O9 O 0.7425(3) 0.9424(3) 0.3030(3) 0.0151(10) Uani 1 1 d . U
O6 O 0.7644(3) 0.4829(4) 0.2286(3) 0.0201(11) Uani 1 1 d . U
O7 O 0.8722(3) 0.4343(4) 0.1797(3) 0.0313(14) Uani 1 1 d . U
O10 O 0.6284(3) 0.8100(3) 0.3808(3) 0.0147(10) Uani 1 1 d . U
O12 O 0.7672(3) 0.7393(4) 0.1716(3) 0.0203(11) Uani 1 1 d . U
O5 O 0.8670(3) 0.4459(4) 0.3172(3) 0.0199(11) Uani 1 1 d . U
O13 O 0.6737(3) 0.7452(4) 0.0637(3) 0.0252(12) Uani 1 1 d . U
O3 O 0.7493(3) 0.3778(3) 0.4466(3) 0.0169(11) Uani 1 1 d . U
O1 O 0.6774(3) 0.6459(3) 0.3214(3) 0.0121(10) Uani 1 1 d . U
O14 O 0.7895(3) 0.8233(4) 0.4679(3) 0.0224(12) Uani 1 1 d D U
H14 H 0.757(3) 0.805(5) 0.5040(13) 0.034 Uiso 1 1 d DR .
O11 O 0.6516(3) 0.7961(4) 0.1905(3) 0.0189(11) Uani 1 1 d . U
O4 O 0.8542(3) 0.5491(4) 0.4990(3) 0.0205(11) Uani 1 1 d . U
O8 O 0.6773(3) 0.5668(3) 0.4926(3) 0.0220(12) Uani 1 1 d D U
H8 H 0.675(4) 0.6289(10) 0.505(3) 0.033 Uiso 1 1 d DR .
O2 O 0.8305(3) 0.6511(3) 0.3581(3) 0.0128(10) Uani 1 1 d . U
N3 N 0.8363(4) 0.4541(4) 0.2399(4) 0.0190(13) Uani 1 1 d . U
N4 N 0.6967(4) 0.7601(4) 0.1416(4) 0.0184(13) Uani 1 1 d . U
N2 N 0.8865(3) 0.8469(4) 0.2990(3) 0.0137(12) Uani 1 1 d . U
N1 N 0.6258(3) 0.4352(4) 0.3252(3) 0.0146(12) Uani 1 1 d . U
C25 C 0.8657(4) 1.0232(5) 0.2943(4) 0.0124(14) Uani 1 1 d . U
C11 C 0.5862(4) 0.2030(5) 0.4288(4) 0.0200(16) Uani 1 1 d . U
H11 H 0.535525 0.193336 0.397705 0.024 Uiso 1 1 calc R .
C4 C 0.4901(4) 0.7548(5) 0.3619(4) 0.0146(14) Uani 1 1 d . U
H4 H 0.471755 0.813198 0.385647 0.017 Uiso 1 1 calc R .
C10 C 0.6298(4) 0.2870(5) 0.4125(4) 0.0168(14) Uani 1 1 d . U
C14 C 0.7324(4) 0.2317(5) 0.5225(5) 0.0215(16) Uani 1 1 d . U
H14A H 0.781972 0.241010 0.556087 0.026 Uiso 1 1 calc R .
C6 C 0.4643(4) 0.5956(5) 0.2985(4) 0.0178(15) Uani 1 1 d . U
H6 H 0.428004 0.545492 0.279009 0.021 Uiso 1 1 calc R .
C13 C 0.6877(4) 0.1497(5) 0.5354(5) 0.0224(16) Uani 1 1 d . U
H13 H 0.707568 0.103050 0.577205 0.027 Uiso 1 1 calc R .
C2 C 0.5697(4) 0.7409(5) 0.3557(4) 0.0129(14) Uani 1 1 d . U
C24 C 0.9119(4) 0.9356(5) 0.2927(4) 0.0148(14) Uani 1 1 d . U
H24 H 0.966490 0.943323 0.286350 0.018 Uiso 1 1 calc R .
C12 C 0.6149(4) 0.1343(5) 0.4886(4) 0.0203(16) Uani 1 1 d . U
H12 H 0.585016 0.077321 0.497465 0.024 Uiso 1 1 calc R .
C7 C 0.5452(4) 0.5835(5) 0.2931(4) 0.0138(14) Uani 1 1 d . U
C1 C 0.5989(4) 0.6560(5) 0.3231(4) 0.0123(14) Uani 1 1 d . U
C23 C 0.9468(4) 0.7697(5) 0.2935(4) 0.0172(15) Uani 1 1 d . U
H23A H 0.996531 0.799314 0.278464 0.021 Uiso 1 1 calc R .
H23B H 0.927753 0.722578 0.248011 0.021 Uiso 1 1 calc R .
C26 C 0.9055(4) 1.1126(5) 0.2892(5) 0.0187(16) Uani 1 1 d . U
H26 H 0.960950 1.112457 0.286076 0.022 Uiso 1 1 calc R .
C29 C 0.7446(4) 1.1135(5) 0.3000(4) 0.0173(16) Uani 1 1 d . U
H29 H 0.689489 1.115287 0.305068 0.021 Uiso 1 1 calc R .
C5 C 0.4372(4) 0.6811(5) 0.3324(4) 0.0194(16) Uani 1 1 d . U
H5 H 0.382165 0.689498 0.335600 0.023 Uiso 1 1 calc R .
C9 C 0.5953(4) 0.3544(5) 0.3479(4) 0.0161(15) Uani 1 1 d . U
H9 H 0.544875 0.337486 0.319280 0.019 Uiso 1 1 calc R .
C3 C 0.6056(4) 0.8983(5) 0.4205(4) 0.0161(16) Uani 1 1 d . U
H3A H 0.652705 0.938089 0.437327 0.024 Uiso 1 1 calc GR .
H3B H 0.579795 0.882121 0.471274 0.024 Uiso 1 1 calc GR .
H3C H 0.568653 0.934883 0.379889 0.024 Uiso 1 1 calc GR .
C30 C 0.7832(4) 1.0238(5) 0.2992(4) 0.0152(14) Uani 1 1 d . U
C8 C 0.5764(4) 0.4905(5) 0.2578(4) 0.0183(15) Uani 1 1 d . U
H8A H 0.531298 0.449319 0.233798 0.022 Uiso 1 1 calc R .
H8B H 0.608295 0.506530 0.210857 0.022 Uiso 1 1 calc R .
C22 C 0.9625(4) 0.7173(5) 0.3782(4) 0.0173(14) Uani 1 1 d . U
C15 C 0.7053(4) 0.3019(5) 0.4600(4) 0.0151(14) Uani 1 1 d . U
C21 C 1.0334(4) 0.7276(5) 0.4315(5) 0.0229(17) Uani 1 1 d . U
H21 H 1.074255 0.767763 0.414110 0.027 Uiso 1 1 calc R .
C27 C 0.8656(4) 1.2006(5) 0.2887(5) 0.0238(17) Uani 1 1 d . U
H27 H 0.893335 1.260452 0.285159 0.029 Uiso 1 1 calc R .
C28 C 0.7855(4) 1.2003(5) 0.2934(5) 0.0199(16) Uani 1 1 d . U
H28 H 0.757628 1.260428 0.292120 0.024 Uiso 1 1 calc R .
C17 C 0.9169(4) 0.6086(5) 0.4832(4) 0.0165(15) Uani 1 1 d . U
C18 C 0.8558(5) 0.5108(6) 0.5851(4) 0.0264(19) Uani 1 1 d . U
H18A H 0.810192 0.467711 0.588102 0.040 Uiso 1 1 calc GR .
H18B H 0.853530 0.564892 0.625516 0.040 Uiso 1 1 calc GR .
H18C H 0.904854 0.473790 0.599945 0.040 Uiso 1 1 calc GR .
C16 C 0.9027(4) 0.6587(5) 0.4049(4) 0.0136(14) Uani 1 1 d . U
C20 C 1.0449(5) 0.6804(6) 0.5087(5) 0.0258(17) Uani 1 1 d . U
H20 H 1.093040 0.689933 0.544807 0.031 Uiso 1 1 calc R .
C19 C 0.9876(4) 0.6189(6) 0.5351(5) 0.0258(18) Uani 1 1 d . U
H19 H 0.996857 0.584555 0.587842 0.031 Uiso 1 1 calc R .
C31 C 0.6259(6) 0.5129(6) 0.5441(6) 0.048(3) Uani 1 1 d D U
H31A H 0.571427 0.536879 0.531756 0.071 Uiso 1 1 calc GR .
H31B H 0.644097 0.522364 0.604916 0.071 Uiso 1 1 calc GR .
H31C H 0.627593 0.443303 0.530069 0.071 Uiso 1 1 calc GR .
C32 C 0.8506(7) 0.8874(8) 0.5118(6) 0.071(4) Uani 1 1 d D U
H32A H 0.899496 0.850178 0.526424 0.107 Uiso 1 1 calc GR .
H32B H 0.832187 0.913030 0.564256 0.107 Uiso 1 1 calc GR .
H32C H 0.860715 0.941744 0.474050 0.107 Uiso 1 1 calc GR .

loop_
_atom_site_aniso_label
_atom_site_aniso_U_11
_atom_site_aniso_U_22
_atom_site_aniso_U_33
_atom_site_aniso_U_23
_atom_site_aniso_U_13
_atom_site_aniso_U_12
Dy1 0.01488(19) 0.00916(18) 0.01120(17) 0.00030(14) -0.00093(13) -0.00014(14)
Dy2 0.01221(18) 0.00912(18) 0.01031(17) 0.00059(13) 0.00159(13) 0.00025(14)
O9 0.009(2) 0.008(2) 0.030(3) 0.001(2) 0.006(2) 0.0042(18)
O6 0.019(2) 0.024(3) 0.016(2) -0.007(2) -0.001(2) 0.005(2)
O7 0.035(3) 0.038(4) 0.024(3) -0.002(3) 0.013(2) 0.013(3)
O10 0.015(2) 0.012(2) 0.018(2) -0.005(2) 0.004(2) 0.0009(19)
O12 0.016(2) 0.028(3) 0.017(3) -0.003(2) 0.003(2) -0.001(2)
O5 0.023(3) 0.017(3) 0.018(2) -0.001(2) -0.004(2) 0.009(2)
O13 0.039(3) 0.026(3) 0.011(2) -0.001(2) 0.001(2) -0.002(3)
O3 0.015(3) 0.013(3) 0.022(3) 0.003(2) -0.002(2) 0.000(2)
O1 0.012(2) 0.011(2) 0.013(2) -0.0017(19) 0.0010(19) 0.0025(19)
O14 0.020(3) 0.033(3) 0.015(2) -0.008(2) 0.004(2) -0.004(2)
O11 0.021(3) 0.021(3) 0.014(2) -0.001(2) 0.000(2) 0.003(2)
O4 0.027(3) 0.020(3) 0.013(2) 0.004(2) -0.004(2) -0.007(2)
O8 0.036(3) 0.014(3) 0.016(3) -0.002(2) 0.006(2) -0.002(2)
O2 0.012(2) 0.012(2) 0.014(2) 0.0017(19) -0.0018(19) 0.0026(19)
N3 0.023(3) 0.016(3) 0.018(3) -0.002(3) 0.004(2) 0.000(3)
N4 0.028(3) 0.012(3) 0.016(3) -0.001(2) 0.002(2) -0.004(3)
N2 0.014(3) 0.014(3) 0.013(3) 0.003(2) 0.001(2) 0.006(2)
N1 0.016(3) 0.013(3) 0.016(3) -0.002(2) 0.003(2) 0.003(2)
C25 0.013(3) 0.016(3) 0.009(3) 0.002(3) 0.004(3) 0.002(2)
C11 0.024(4) 0.016(4) 0.020(4) -0.008(3) 0.003(3) -0.006(3)
C4 0.018(3) 0.014(4) 0.012(3) 0.003(3) 0.003(3) 0.005(3)
C10 0.026(4) 0.009(3) 0.015(3) -0.004(3) 0.003(3) 0.002(3)
C14 0.023(4) 0.017(4) 0.024(4) 0.006(3) 0.001(3) 0.004(3)
C6 0.015(3) 0.018(4) 0.020(4) 0.004(3) -0.001(3) -0.005(3)
C13 0.030(4) 0.017(4) 0.022(4) 0.007(3) 0.011(3) 0.003(3)
C2 0.016(3) 0.015(3) 0.008(3) 0.001(3) 0.002(3) -0.002(2)
C24 0.013(4) 0.017(3) 0.014(3) 0.001(3) 0.002(3) 0.000(3)
C12 0.032(4) 0.005(4) 0.027(4) -0.002(3) 0.014(3) 0.002(3)
C7 0.018(3) 0.014(3) 0.008(3) 0.002(3) -0.004(3) -0.001(3)
C1 0.015(3) 0.015(3) 0.007(3) 0.003(3) 0.000(3) 0.001(2)
C23 0.012(4) 0.016(4) 0.025(4) 0.002(3) 0.007(3) 0.002(3)
C26 0.011(3) 0.018(3) 0.028(4) 0.002(3) 0.006(3) -0.005(3)
C29 0.015(4) 0.014(3) 0.025(4) 0.001(3) 0.010(3) 0.002(3)
C5 0.015(4) 0.022(4) 0.022(4) 0.004(3) 0.006(3) 0.004(3)
C9 0.019(4) 0.014(3) 0.015(3) -0.003(3) 0.003(3) -0.001(3)
C3 0.022(4) 0.010(3) 0.017(4) -0.007(3) 0.002(3) 0.006(3)
C30 0.017(3) 0.013(3) 0.017(4) 0.004(3) 0.005(3) 0.000(2)
C8 0.016(4) 0.017(4) 0.020(4) 0.000(3) -0.005(3) 0.000(3)
C22 0.017(3) 0.008(4) 0.027(4) -0.002(3) 0.004(3) 0.005(3)
C15 0.019(3) 0.009(3) 0.017(3) -0.005(3) 0.005(3) 0.003(3)
C21 0.015(4) 0.015(4) 0.037(4) -0.001(3) -0.002(3) -0.001(3)
C27 0.025(4) 0.012(4) 0.037(5) -0.002(3) 0.012(4) -0.006(3)
C28 0.022(3) 0.012(3) 0.027(4) 0.001(3) 0.010(3) -0.002(3)
C17 0.019(3) 0.009(4) 0.020(3) 0.001(3) -0.005(3) 0.000(3)
C18 0.037(5) 0.029(5) 0.012(3) 0.007(3) -0.004(3) -0.008(4)
C16 0.016(3) 0.007(3) 0.017(3) -0.003(3) -0.001(3) 0.003(3)
C20 0.021(4) 0.021(4) 0.033(4) -0.004(3) -0.011(3) 0.002(3)
C19 0.025(4) 0.028(5) 0.020(4) 0.006(3) -0.013(3) -0.001(3)
C31 0.074(7) 0.027(5) 0.049(6) -0.012(4) 0.038(5) -0.022(5)
C32 0.092(9) 0.089(9) 0.034(6) -0.014(6) 0.010(6) -0.052(7)

loop_
_atom_type_symbol
_atom_type_description
_atom_type_scat_dispersion_real
_atom_type_scat_dispersion_imag
_atom_type_scat_source
C C 0.0033 0.0016 'International Tables Vol C Tables 4.2.6.8 and 6.1.1.4'
H H 0.0000 0.0000 'International Tables Vol C Tables 4.2.6.8 and 6.1.1.4'
Dy Dy -0.1892 4.4098 'International Tables Vol C Tables 4.2.6.8 and 6.1.1.4'
N N 0.0061 0.0033 'International Tables Vol C Tables 4.2.6.8 and 6.1.1.4'
O O 0.0106 0.0060 'International Tables Vol C Tables 4.2.6.8 and 6.1.1.4'

loop_
_geom_angle_atom_site_label_1
_geom_angle_atom_site_label_2
_geom_angle_atom_site_label_3
_geom_angle
O6 Dy1 O5 52.38(15)
O6 Dy1 O4 130.36(16)
O6 Dy1 N1 75.97(17)
O5 Dy1 N1 113.13(17)
O3 Dy1 O6 109.34(17)
O3 Dy1 O5 85.61(17)
O3 Dy1 O1 145.26(16)
O3 Dy1 O4 80.77(16)
O3 Dy1 O8 81.22(17)
O3 Dy1 O2 143.77(16)
O3 Dy1 N1 73.56(18)
O1 Dy1 O6 82.32(15)
O1 Dy1 O5 124.50(15)
O1 Dy1 O4 117.23(16)
O1 Dy1 O8 75.51(16)
O1 Dy1 O2 67.88(15)
O1 Dy1 N1 78.15(17)
O4 Dy1 O5 81.60(16)
O4 Dy1 N1 148.84(17)
O8 Dy1 O6 151.91(17)
O8 Dy1 O5 155.61(16)
O8 Dy1 O4 76.10(17)
O8 Dy1 N1 82.69(17)
O2 Dy1 O6 83.95(16)
O2 Dy1 O5 76.20(16)
O2 Dy1 O4 65.89(15)
O2 Dy1 O8 103.00(16)
O2 Dy1 N1 142.47(17)
O9 Dy2 O10 81.25(16)
O9 Dy2 O12 99.17(17)
O9 Dy2 O1 140.66(16)
O9 Dy2 O14 85.79(18)
O9 Dy2 O11 78.58(16)
O9 Dy2 O2 150.95(16)
O9 Dy2 N2 74.11(17)
O10 Dy2 O11 75.73(15)
O12 Dy2 O10 125.15(15)
O12 Dy2 O11 51.36(15)
O1 Dy2 O10 65.73(15)
O1 Dy2 O12 84.13(15)
O1 Dy2 O14 104.05(16)
O1 Dy2 O11 73.19(15)
O1 Dy2 N2 143.35(17)
O14 Dy2 O10 74.19(15)
O14 Dy2 O12 160.46(16)
O14 Dy2 O11 147.82(16)
O14 Dy2 N2 86.23(17)
O2 Dy2 O10 119.37(15)
O2 Dy2 O12 85.57(16)
O2 Dy2 O1 68.14(15)
O2 Dy2 O14 81.27(17)
O2 Dy2 O11 124.18(15)
O2 Dy2 N2 79.15(17)
N2 Dy2 O10 149.54(17)
N2 Dy2 O12 77.11(17)
N2 Dy2 O11 115.56(16)
C30 O9 Dy2 143.1(4)
N3 O6 Dy1 96.2(4)
C2 O10 Dy2 115.4(4)
C2 O10 C3 118.2(5)
C3 O10 Dy2 124.5(4)
N4 O12 Dy2 96.4(4)
N3 O5 Dy1 94.9(4)
C15 O3 Dy1 144.3(4)
Dy1 O1 Dy2 111.13(17)
C1 O1 Dy1 124.9(4)
C1 O1 Dy2 118.2(4)
Dy2 O14 H14 118.0(15)
C32 O14 Dy2 131.8(5)
C32 O14 H14 109.4(15)
N4 O11 Dy2 93.5(4)
C17 O4 Dy1 117.6(4)
C17 O4 C18 116.7(5)
C18 O4 Dy1 125.7(4)
Dy1 O8 H8 119.4(14)
C31 O8 Dy1 131.4(4)
C31 O8 H8 108.9(15)
Dy2 O2 Dy1 111.69(18)
C16 O2 Dy1 118.6(4)
C16 O2 Dy2 121.5(4)
O7 N3 O6 121.3(6)
O7 N3 O5 122.6(6)
O5 N3 O6 116.2(5)
O13 N4 O12 119.9(6)
O11 N4 O12 118.7(5)
O11 N4 O13 121.4(6)
C24 N2 Dy2 130.1(5)
C24 N2 C23 115.1(6)
C23 N2 Dy2 114.8(4)
C9 N1 Dy1 130.3(5)
C9 N1 C8 115.0(6)
C8 N1 Dy1 114.7(4)
C26 C25 C24 117.3(6)
C26 C25 C30 119.0(6)
C30 C25 C24 123.6(6)
C10 C11 H11 119.0
C12 C11 H11 119.0
C12 C11 C10 122.0(7)
C2 C4 H4 120.8
C2 C4 C5 118.4(7)
C5 C4 H4 120.8
C11 C10 C9 118.1(7)
C11 C10 C15 118.9(6)
C15 C10 C9 123.0(7)
C13 C14 H14A 119.5
C13 C14 C15 120.9(7)
C15 C14 H14A 119.5
C7 C6 H6 120.1
C5 C6 H6 120.1
C5 C6 C7 119.7(7)
C14 C13 H13 119.4
C12 C13 C14 121.2(7)
C12 C13 H13 119.4
C4 C2 O10 124.1(6)
C4 C2 C1 122.5(7)
C1 C2 O10 113.4(6)
N2 C24 C25 126.4(6)
N2 C24 H24 116.8
C25 C24 H24 116.8
C11 C12 C13 118.9(7)
C11 C12 H12 120.5
C13 C12 H12 120.5
C6 C7 C8 120.8(6)
C1 C7 C6 120.4(7)
C1 C7 C8 118.8(6)
O1 C1 C2 119.5(6)
O1 C1 C7 122.2(6)
C2 C1 C7 118.3(6)
N2 C23 H23A 109.7
N2 C23 H23B 109.7
N2 C23 C22 109.9(5)
H23A C23 H23B 108.2
C22 C23 H23A 109.7
C22 C23 H23B 109.7
C25 C26 H26 119.3
C27 C26 C25 121.5(7)
C27 C26 H26 119.3
C30 C29 H29 119.5
C28 C29 H29 119.5
C28 C29 C30 121.0(7)
C4 C5 H5 119.7
C6 C5 C4 120.6(7)
C6 C5 H5 119.7
N1 C9 C10 126.8(7)
N1 C9 H9 116.6
C10 C9 H9 116.6
O10 C3 H3A 109.5
O10 C3 H3B 109.5
O10 C3 H3C 109.5
H3A C3 H3B 109.5
H3A C3 H3C 109.5
H3B C3 H3C 109.5
O9 C30 C25 121.8(6)
O9 C30 C29 119.7(6)
C29 C30 C25 118.4(6)
N1 C8 C7 111.3(5)
N1 C8 H8A 109.4
N1 C8 H8B 109.4
C7 C8 H8A 109.4
C7 C8 H8B 109.4
H8A C8 H8B 108.0
C21 C22 C23 122.3(7)
C21 C22 C16 119.1(7)
C16 C22 C23 118.6(6)
O3 C15 C10 121.8(6)
O3 C15 C14 120.2(6)
C14 C15 C10 118.0(6)
C22 C21 H21 119.7
C20 C21 C22 120.7(7)
C20 C21 H21 119.7
C26 C27 H27 120.5
C28 C27 C26 119.0(7)
C28 C27 H27 120.5
C29 C28 H28 119.5
C27 C28 C29 121.1(7)
C27 C28 H28 119.5
O4 C17 C16 112.8(6)
C19 C17 O4 126.0(6)
C19 C17 C16 121.2(7)
O4 C18 H18A 109.5
O4 C18 H18B 109.5
O4 C18 H18C 109.5
H18A C18 H18B 109.5
H18A C18 H18C 109.5
H18B C18 H18C 109.5
O2 C16 C22 121.6(6)
O2 C16 C17 119.3(6)
C22 C16 C17 119.1(6)
C21 C20 H20 119.3
C21 C20 C19 121.3(7)
C19 C20 H20 119.3
C17 C19 C20 118.5(7)
C17 C19 H19 120.7
C20 C19 H19 120.7
O8 C31 H31A 109.5
O8 C31 H31B 109.5
O8 C31 H31C 109.5
H31A C31 H31B 109.5
H31A C31 H31C 109.5
H31B C31 H31C 109.5
O14 C32 H32A 109.5
O14 C32 H32B 109.5
O14 C32 H32C 109.5
H32A C32 H32B 109.5
H32A C32 H32C 109.5
H32B C32 H32C 109.5

loop_
_geom_bond_atom_site_label_1
_geom_bond_atom_site_label_2
_geom_bond_distance
Dy1 O6 2.435(4)
Dy1 O5 2.466(5)
Dy1 O3 2.164(5)
Dy1 O1 2.319(4)
Dy1 O4 2.461(5)
Dy1 O8 2.419(5)
Dy1 O2 2.337(4)
Dy1 N1 2.467(6)
Dy2 O9 2.154(4)
Dy2 O10 2.464(4)
Dy2 O12 2.462(5)
Dy2 O1 2.337(4)
Dy2 O14 2.380(5)
Dy2 O11 2.535(4)
Dy2 O2 2.303(4)
Dy2 N2 2.447(6)
O9 C30 1.317(8)
O6 N3 1.277(7)
O7 N3 1.214(7)
O10 C2 1.398(8)
O10 C3 1.435(7)
O12 N4 1.269(7)
O5 N3 1.271(7)
O13 N4 1.259(7)
O3 C15 1.312(8)
O1 C1 1.345(8)
O14 H14 0.874(9)
O14 C32 1.470(10)
O11 N4 1.249(7)
O4 C17 1.386(8)
O4 C18 1.450(8)
O8 H8 0.874(9)
O8 C31 1.458(9)
O2 C16 1.361(8)
N2 C24 1.296(9)
N2 C23 1.483(8)
N1 C9 1.290(8)
N1 C8 1.483(8)
C25 C24 1.437(9)
C25 C26 1.405(9)
C25 C30 1.413(9)
C11 H11 0.9500
C11 C10 1.408(10)
C11 C12 1.378(10)
C4 H4 0.9500
C4 C2 1.381(9)
C4 C5 1.395(10)
C10 C9 1.446(9)
C10 C15 1.423(9)
C14 H14A 0.9500
C14 C13 1.385(10)
C14 C15 1.414(9)
C6 H6 0.9500
C6 C7 1.397(9)
C6 C5 1.387(10)
C13 H13 0.9500
C13 C12 1.382(10)
C2 C1 1.386(9)
C24 H24 0.9500
C12 H12 0.9500
C7 C1 1.394(9)
C7 C8 1.511(9)
C23 H23A 0.9900
C23 H23B 0.9900
C23 C22 1.510(9)
C26 H26 0.9500
C26 C27 1.383(10)
C29 H29 0.9500
C29 C30 1.394(9)
C29 C28 1.386(9)
C5 H5 0.9500
C9 H9 0.9500
C3 H3A 0.9800
C3 H3B 0.9800
C3 H3C 0.9800
C8 H8A 0.9900
C8 H8B 0.9900
C22 C21 1.394(9)
C22 C16 1.397(9)
C21 H21 0.9500
C21 C20 1.369(10)
C27 H27 0.9500
C27 C28 1.372(10)
C28 H28 0.9500
C17 C16 1.406(9)
C17 C19 1.380(9)
C18 H18A 0.9800
C18 H18B 0.9800
C18 H18C 0.9800
C20 H20 0.9500
C20 C19 1.387(10)
C19 H19 0.9500
C31 H31A 0.9800
C31 H31B 0.9800
C31 H31C 0.9800
C32 H32A 0.9800
C32 H32B 0.9800
C32 H32C 0.9800

loop_
_geom_hbond_atom_site_label_D
_geom_hbond_atom_site_label_H
_geom_hbond_atom_site_label_A
_geom_hbond_distance_DH
_geom_hbond_distance_HA
_geom_hbond_distance_DA
_geom_hbond_angle_DHA
_geom_hbond_site_symmetry_A
_geom_hbond_publ_flag
O14 H14 O13 0.874(9) 1.913(12) 2.775(7) 169(2) 4_576 yes
O8 H8 O13 0.874(9) 1.957(17) 2.810(7) 165(5) 4_576 yes

loop_
_geom_torsion_atom_site_label_1
_geom_torsion_atom_site_label_2
_geom_torsion_atom_site_label_3
_geom_torsion_atom_site_label_4
_geom_torsion
Dy1 O6 N3 O7 -175.6(6)
Dy1 O6 N3 O5 5.7(6)
Dy1 O5 N3 O6 -5.6(6)
Dy1 O5 N3 O7 175.7(6)
Dy1 O3 C15 C10 7.4(11)
Dy1 O3 C15 C14 -173.0(5)
Dy1 O1 C1 C2 126.7(5)
Dy1 O1 C1 C7 -53.2(8)
Dy1 O4 C17 C16 13.9(7)
Dy1 O4 C17 C19 -164.6(6)
Dy1 O2 C16 C22 158.5(5)
Dy1 O2 C16 C17 -23.4(8)
Dy1 N1 C9 C10 -1.1(10)
Dy1 N1 C8 C7 -67.6(6)
Dy2 O9 C30 C25 10.7(11)
Dy2 O9 C30 C29 -169.3(5)
Dy2 O10 C2 C4 -161.1(5)
Dy2 O10 C2 C1 18.6(7)
Dy2 O12 N4 O13 -178.5(5)
Dy2 O12 N4 O11 2.2(6)
Dy2 O1 C1 C2 -24.2(7)
Dy2 O1 C1 C7 156.0(5)
Dy2 O11 N4 O12 -2.1(6)
Dy2 O11 N4 O13 178.6(5)
Dy2 O2 C16 C22 -55.6(7)
Dy2 O2 C16 C17 122.4(6)
Dy2 N2 C24 C25 -2.1(10)
Dy2 N2 C23 C22 -65.6(6)
O10 C2 C1 O1 2.5(8)
O10 C2 C1 C7 -177.6(6)
O4 C17 C16 O2 5.4(9)
O4 C17 C16 C22 -176.5(6)
O4 C17 C19 C20 178.7(7)
N2 C23 C22 C21 -109.6(7)
N2 C23 C22 C16 68.6(8)
C25 C26 C27 C28 0.1(11)
C11 C10 C9 N1 179.1(7)
C11 C10 C15 O3 178.7(6)
C11 C10 C15 C14 -0.9(10)
C4 C2 C1 O1 -177.8(6)
C4 C2 C1 C7 2.1(10)
C10 C11 C12 C13 1.6(10)
C14 C13 C12 C11 -0.8(11)
C6 C7 C1 O1 177.9(6)
C6 C7 C1 C2 -2.0(10)
C6 C7 C8 N1 -113.0(7)
C13 C14 C15 O3 -177.9(6)
C13 C14 C15 C10 1.7(10)
C2 C4 C5 C6 0.6(10)
C24 N2 C23 C22 113.7(7)
C24 C25 C26 C27 178.8(7)
C24 C25 C30 O9 0.3(10)
C24 C25 C30 C29 -179.7(6)
C12 C11 C10 C9 179.3(6)
C12 C11 C10 C15 -0.8(10)
C7 C6 C5 C4 -0.6(10)
C1 C7 C8 N1 64.7(8)
C23 N2 C24 C25 178.7(6)
C23 C22 C21 C20 178.7(7)
C23 C22 C16 O2 -2.6(10)
C23 C22 C16 C17 179.3(6)
C26 C25 C24 N2 178.0(7)
C26 C25 C30 O9 179.1(6)
C26 C25 C30 C29 -0.9(10)
C26 C27 C28 C29 1.0(11)
C5 C4 C2 O10 178.3(6)
C5 C4 C2 C1 -1.4(10)
C5 C6 C7 C1 1.3(10)
C5 C6 C7 C8 178.9(6)
C9 N1 C8 C7 110.7(7)
C9 C10 C15 O3 -1.4(10)
C9 C10 C15 C14 179.0(6)
C3 O10 C2 C4 4.1(9)
C3 O10 C2 C1 -176.2(5)
C30 C25 C24 N2 -3.1(11)
C30 C25 C26 C27 -0.2(10)
C30 C29 C28 C27 -2.1(11)
C8 N1 C9 C10 -179.2(6)
C8 C7 C1 O1 0.2(9)
C8 C7 C1 C2 -179.7(6)
C22 C21 C20 C19 1.9(12)
C15 C10 C9 N1 -0.8(11)
C15 C14 C13 C12 -0.9(11)
C21 C22 C16 O2 175.6(6)
C21 C22 C16 C17 -2.4(10)
C21 C20 C19 C17 -2.3(12)
C28 C29 C30 O9 -178.0(6)
C28 C29 C30 C25 2.0(10)
C18 O4 C17 C16 -167.4(6)
C18 O4 C17 C19 14.1(10)
C16 C22 C21 C20 0.5(11)
C16 C17 C19 C20 0.3(11)
C19 C17 C16 O2 -176.0(6)
C19 C17 C16 C22 2.0(10)
